data_4302389
loop_
_publ_author_name
'Panda, Tarun K.'
'Trambitas, Alexandra G.'
'Bannenberg, Thomas'
'Hrib, Cristian G.'
'Randoll, S\"oren'
'Jones, Peter G.'
'Tamm, Matthias'

_publ_section_title
;
 Imidazolin-2-iminato Complexes of Rare Earth Metals with Very Short
 Metal--Nitrogen Bonds: Experimental and Theoretical Studies
;
_journal_coden_ASTM INOCAJ
_journal_issue 12
_journal_name_full 'Inorganic chemistry'
_journal_page_first 5462
_journal_page_last 5472
_journal_paper_doi 10.1021/ic900503q
_journal_volume 48
_journal_year 2009
_chemical_formula_sum 'C39 H52 Cl N3 O Ti'
_chemical_formula_weight 662.19
_space_group_IT_number 15
_symmetry_cell_setting monoclinic
_symmetry_space_group_name_Hall '-C 2yc'
_symmetry_space_group_name_H-M 'C 1 2/c 1'
_atom_sites_solution_hydrogens geom
_atom_sites_solution_primary direct
_atom_sites_solution_secondary difmap
_audit_creation_method SHELXL-97
_cell_angle_alpha 90.00
_cell_angle_beta 125.210(3)
_cell_angle_gamma 90.00
_cell_formula_units_Z 8
_cell_length_a 28.1598(14)
_cell_length_b 14.3409(6)
_cell_length_c 22.3609(10)
_cell_measurement_reflns_used 9900
_cell_measurement_temperature 100(2)
_cell_measurement_theta_max 28
_cell_measurement_theta_min 2
_cell_volume 7378.0(6)
_computing_cell_refinement 'Bruker APEX2'
_computing_data_collection 'Bruker APEX2'
_computing_data_reduction 'Bruker APEX2'
_computing_molecular_graphics 'Bruker XP'
_computing_publication_material SHELXL-97
_computing_structure_refinement 'SHELXL-97 (Sheldrick, 1997)'
_computing_structure_solution 'SHELXS-97 (Sheldrick, 1990)'
_diffrn_ambient_temperature 100(2)
_diffrn_measured_fraction_theta_full 0.999
_diffrn_measured_fraction_theta_max 0.999
_diffrn_measurement_device_type 'Bruker APEX2 CCD'
_diffrn_measurement_method '\w- and \f-scans'
_diffrn_radiation_monochromator graphite
_diffrn_radiation_source 'fine-focus sealed tube'
_diffrn_radiation_type MoK\a
_diffrn_radiation_wavelength 0.71073
_diffrn_reflns_av_R_equivalents 0.0746
_diffrn_reflns_av_sigmaI/netI 0.0467
_diffrn_reflns_limit_h_max 37
_diffrn_reflns_limit_h_min -37
_diffrn_reflns_limit_k_max 19
_diffrn_reflns_limit_k_min -19
_diffrn_reflns_limit_l_max 29
_diffrn_reflns_limit_l_min -29
_diffrn_reflns_number 85403
_diffrn_reflns_theta_full 28.00
_diffrn_reflns_theta_max 28.28
_diffrn_reflns_theta_min 2.28
_diffrn_standards_decay_% 0
_exptl_absorpt_coefficient_mu 0.337
_exptl_absorpt_correction_T_max 0.9607
_exptl_absorpt_correction_T_min 0.8020
_exptl_absorpt_correction_type multi-scan
_exptl_absorpt_process_details SADABS
_exptl_crystal_colour red
_exptl_crystal_density_diffrn 1.192
_exptl_crystal_density_method 'not measured'
_exptl_crystal_description prism
_exptl_crystal_F_000 2832
_exptl_crystal_size_max 0.19
_exptl_crystal_size_mid 0.17
_exptl_crystal_size_min 0.12
_refine_diff_density_max 0.437
_refine_diff_density_min -0.334
_refine_diff_density_rms 0.059
_refine_ls_extinction_method none
_refine_ls_goodness_of_fit_ref 1.009
_refine_ls_hydrogen_treatment 'rigid methyls, others riding'
_refine_ls_matrix_type full
_refine_ls_number_parameters 414
_refine_ls_number_reflns 9151
_refine_ls_number_restraints 0
_refine_ls_restrained_S_all 1.009
_refine_ls_R_factor_all 0.0693
_refine_ls_R_factor_gt 0.0421
_refine_ls_shift/su_max 0.002
_refine_ls_shift/su_mean 0.000
_refine_ls_structure_factor_coef Fsqd
_refine_ls_weighting_details 'calc w=1/[\s^2^(Fo^2^)+(0.0448P)^2^+8.8247P] where P=(Fo^2^+2Fc^2^)/3'
_refine_ls_weighting_scheme calc
_refine_ls_wR_factor_gt 0.0946
_refine_ls_wR_factor_ref 0.1068
_reflns_number_gt 6698
_reflns_number_total 9151
_reflns_threshold_expression >2sigma(I)
_cod_duplicate_entry 4338636
_cod_data_source_file ic900503q_si_002_1.cif
_cod_data_source_block altr05
_cod_original_sg_symbol_H-M 'C 2/c'
_cod_database_code 4302389

loop_
_symmetry_equiv_pos_as_xyz
'x, y, z'
'-x, y, -z+1/2'
'x+1/2, y+1/2, z'
'-x+1/2, y+1/2, -z+1/2'
'-x, -y, -z'
'x, -y, z-1/2'
'-x+1/2, -y+1/2, -z'
'x+1/2, -y+1/2, z-1/2'

loop_
_atom_site_label
_atom_site_type_symbol
_atom_site_fract_x
_atom_site_fract_y
_atom_site_fract_z
_atom_site_U_iso_or_equiv
_atom_site_adp_type
_atom_site_occupancy
_atom_site_symmetry_multiplicity
_atom_site_calc_flag
_atom_site_refinement_flags
_atom_site_disorder_assembly
_atom_site_disorder_group
Ti Ti 0.149128(13) 0.48339(2) 0.777859(16) 0.01407(8) Uani 1 1 d . . .
Cl Cl 0.182607(19) 0.54843(3) 0.70789(2) 0.02129(10) Uani 1 1 d . . .
N1 N 0.13986(6) 0.37630(10) 0.73109(7) 0.0155(3) Uani 1 1 d . . .
N2 N 0.13138(6) 0.29285(10) 0.63170(7) 0.0136(3) Uani 1 1 d . . .
N3 N 0.20759(6) 0.26516(10) 0.74209(7) 0.0142(3) Uani 1 1 d . . .
C1 C 0.15788(7) 0.31801(12) 0.70350(9) 0.0133(3) Uani 1 1 d . . .
C2 C 0.16418(8) 0.22496(12) 0.62703(9) 0.0178(4) Uani 1 1 d . . .
H2 H 0.1550 0.1959 0.5834 0.021 Uiso 1 1 calc R . .
C3 C 0.21107(8) 0.20755(13) 0.69488(9) 0.0183(4) Uani 1 1 d . . .
H3 H 0.2410 0.1640 0.7081 0.022 Uiso 1 1 calc R . .
C4 C 0.07739(7) 0.32913(12) 0.56964(8) 0.0149(3) Uani 1 1 d . . .
C5 C 0.07885(8) 0.38512(12) 0.51955(9) 0.0177(4) Uani 1 1 d . . .
C6 C 0.02558(8) 0.41352(14) 0.45731(10) 0.0241(4) Uani 1 1 d . . .
H6 H 0.0249 0.4516 0.4221 0.029 Uiso 1 1 calc R . .
C7 C -0.02628(8) 0.38733(14) 0.44598(10) 0.0262(4) Uani 1 1 d . . .
H7 H -0.0621 0.4072 0.4031 0.031 Uiso 1 1 calc R . .
C8 C -0.02618(8) 0.33239(14) 0.49679(10) 0.0239(4) Uani 1 1 d . . .
H8 H -0.0621 0.3151 0.4884 0.029 Uiso 1 1 calc R . .
C9 C 0.02554(8) 0.30195(12) 0.56000(9) 0.0182(4) Uani 1 1 d . . .
C10 C 0.13515(8) 0.41324(13) 0.52995(10) 0.0214(4) Uani 1 1 d . . .
H10 H 0.1680 0.3961 0.5809 0.026 Uiso 1 1 calc R . .
C11 C 0.14313(10) 0.35970(15) 0.47681(12) 0.0334(5) Uani 1 1 d . . .
H11A H 0.1422 0.2925 0.4840 0.040 Uiso 1 1 calc R . .
H11B H 0.1806 0.3764 0.4861 0.040 Uiso 1 1 calc R . .
H11C H 0.1117 0.3761 0.4263 0.040 Uiso 1 1 calc R . .
C12 C 0.13837(9) 0.51787(14) 0.52089(10) 0.0259(4) Uani 1 1 d . . .
H12A H 0.1058 0.5368 0.4718 0.031 Uiso 1 1 calc R . .
H12B H 0.1751 0.5328 0.5275 0.031 Uiso 1 1 calc R . .
H12C H 0.1363 0.5513 0.5576 0.031 Uiso 1 1 calc R . .
C13 C 0.02500(8) 0.23756(14) 0.61351(10) 0.0235(4) Uani 1 1 d . . .
H13 H 0.0647 0.2390 0.6604 0.028 Uiso 1 1 calc R . .
C14 C -0.01775(10) 0.26943(18) 0.63030(12) 0.0375(5) Uani 1 1 d . . .
H14A H -0.0097 0.3345 0.6467 0.045 Uiso 1 1 calc R . .
H14B H -0.0135 0.2301 0.6690 0.045 Uiso 1 1 calc R . .
H14C H -0.0575 0.2642 0.5861 0.045 Uiso 1 1 calc R . .
C15 C 0.01277(12) 0.13730(16) 0.58569(14) 0.0430(6) Uani 1 1 d . . .
H15A H -0.0259 0.1337 0.5393 0.052 Uiso 1 1 calc R . .
H15B H 0.0142 0.0965 0.6219 0.052 Uiso 1 1 calc R . .
H15C H 0.0421 0.1173 0.5780 0.052 Uiso 1 1 calc R . .
C16 C 0.24283(7) 0.25890(12) 0.82072(9) 0.0151(3) Uani 1 1 d . . .
C17 C 0.29301(7) 0.31408(12) 0.86158(9) 0.0162(3) Uani 1 1 d . . .
C18 C 0.32418(8) 0.30828(13) 0.93767(9) 0.0201(4) Uani 1 1 d . . .
H18 H 0.3584 0.3446 0.9673 0.024 Uiso 1 1 calc R . .
C19 C 0.30630(8) 0.25090(13) 0.97072(9) 0.0211(4) Uani 1 1 d . . .
H19 H 0.3279 0.2490 1.0226 0.025 Uiso 1 1 calc R . .
C20 C 0.25712(8) 0.19619(13) 0.92872(10) 0.0203(4) Uani 1 1 d . . .
H20 H 0.2454 0.1567 0.9522 0.024 Uiso 1 1 calc R . .
C21 C 0.22451(8) 0.19825(12) 0.85254(9) 0.0170(4) Uani 1 1 d . . .
C22 C 0.31485(8) 0.37246(13) 0.82569(10) 0.0194(4) Uani 1 1 d . . .
H22 H 0.2817 0.3825 0.7734 0.023 Uiso 1 1 calc R . .
C23 C 0.36211(10) 0.31792(15) 0.82655(13) 0.0321(5) Uani 1 1 d . . .
H23A H 0.3963 0.3112 0.8771 0.038 Uiso 1 1 calc R . .
H23B H 0.3729 0.3517 0.7979 0.038 Uiso 1 1 calc R . .
H23C H 0.3473 0.2561 0.8051 0.038 Uiso 1 1 calc R . .
C24 C 0.33784(9) 0.46753(13) 0.86091(11) 0.0270(4) Uani 1 1 d . . .
H24A H 0.3074 0.5017 0.8602 0.032 Uiso 1 1 calc R . .
H24B H 0.3493 0.5027 0.8336 0.032 Uiso 1 1 calc R . .
H24C H 0.3716 0.4595 0.9116 0.032 Uiso 1 1 calc R . .
C25 C 0.17263(8) 0.13369(13) 0.80738(10) 0.0206(4) Uani 1 1 d . . .
H25 H 0.1572 0.1425 0.7547 0.025 Uiso 1 1 calc R . .
C26 C 0.12378(9) 0.15744(15) 0.81582(11) 0.0296(5) Uani 1 1 d . . .
H26A H 0.1375 0.1480 0.8668 0.036 Uiso 1 1 calc R . .
H26B H 0.0903 0.1168 0.7840 0.036 Uiso 1 1 calc R . .
H26C H 0.1122 0.2227 0.8021 0.036 Uiso 1 1 calc R . .
C27 C 0.19119(10) 0.03142(14) 0.82720(12) 0.0308(5) Uani 1 1 d . . .
H27A H 0.2052 0.0203 0.8781 0.037 Uiso 1 1 calc R . .
H27B H 0.2224 0.0178 0.8212 0.037 Uiso 1 1 calc R . .
H27C H 0.1579 -0.0092 0.7949 0.037 Uiso 1 1 calc R . .
C28 C 0.10382(12) 0.63033(17) 0.77293(13) 0.0420(6) Uani 1 1 d . . .
H28 H 0.0827 0.6798 0.7396 0.050 Uiso 1 1 calc R . .
C29 C 0.16332(12) 0.65026(15) 0.82339(13) 0.0393(6) Uani 1 1 d . . .
H29 H 0.1721 0.7139 0.8221 0.047 Uiso 1 1 calc R . .
C30 C 0.21218(10) 0.59891(17) 0.87456(12) 0.0361(6) Uani 1 1 d . . .
H30 H 0.2470 0.6341 0.8963 0.043 Uiso 1 1 calc R . .
C31 C 0.22234(9) 0.50893(18) 0.90143(10) 0.0329(5) Uani 1 1 d . . .
H31 H 0.2624 0.4928 0.9299 0.039 Uiso 1 1 calc R . .
C32 C 0.18748(9) 0.43731(15) 0.89628(10) 0.0294(5) Uani 1 1 d . . .
H32 H 0.2093 0.3854 0.9259 0.035 Uiso 1 1 calc R . .
C33 C 0.12807(10) 0.42319(14) 0.85803(11) 0.0286(5) Uani 1 1 d . . .
H33 H 0.1187 0.3704 0.8750 0.034 Uiso 1 1 calc R . .
C34 C 0.07930(9) 0.46820(16) 0.80088(12) 0.0319(5) Uani 1 1 d . . .
H34 H 0.0445 0.4351 0.7841 0.038 Uiso 1 1 calc R . .
C35 C 0.06884(9) 0.55167(19) 0.76152(11) 0.0385(6) Uani 1 1 d . . .
H35 H 0.0304 0.5561 0.7184 0.046 Uiso 1 1 calc R . .
O O 0.09833(10) 0.11180(14) 0.47157(9) 0.0651(6) Uani 1 1 d . . .
C93 C 0.03854(14) 0.1400(2) 0.42500(15) 0.0612(8) Uani 1 1 d . . .
H93A H 0.0318 0.1968 0.4443 0.073 Uiso 1 1 calc R . .
H93B H 0.0127 0.0898 0.4210 0.073 Uiso 1 1 calc R . .
C90 C 0.11327(16) 0.0722(3) 0.42708(15) 0.0833(13) Uani 1 1 d . . .
H90A H 0.1122 0.0033 0.4290 0.100 Uiso 1 1 calc R . .
H90B H 0.1530 0.0914 0.4444 0.100 Uiso 1 1 calc R . .
C92 C 0.02764(16) 0.1589(3) 0.35247(16) 0.0920(14) Uani 1 1 d . . .
H92A H -0.0120 0.1389 0.3122 0.110 Uiso 1 1 calc R . .
H92B H 0.0319 0.2262 0.3468 0.110 Uiso 1 1 calc R . .
C91 C 0.07128(18) 0.1047(4) 0.35204(16) 0.1159(19) Uani 1 1 d . . .
H91A H 0.0908 0.1439 0.3359 0.139 Uiso 1 1 calc R . .
H91B H 0.0529 0.0510 0.3183 0.139 Uiso 1 1 calc R . .

loop_
_atom_site_aniso_label
_atom_site_aniso_U_11
_atom_site_aniso_U_22
_atom_site_aniso_U_33
_atom_site_aniso_U_23
_atom_site_aniso_U_13
_atom_site_aniso_U_12
Ti 0.01265(15) 0.01845(16) 0.01197(14) -0.00093(12) 0.00759(12) 0.00073(12)
Cl 0.0234(2) 0.0271(2) 0.0175(2) -0.00465(17) 0.01417(18) -0.00818(18)
N1 0.0153(7) 0.0182(7) 0.0132(7) -0.0002(6) 0.0084(6) 0.0004(6)
N2 0.0120(7) 0.0170(7) 0.0098(6) -0.0008(5) 0.0052(6) 0.0003(6)
N3 0.0120(7) 0.0177(7) 0.0103(7) 0.0005(5) 0.0050(6) 0.0016(6)
C1 0.0124(8) 0.0157(8) 0.0117(8) 0.0014(6) 0.0069(7) -0.0018(6)
C2 0.0194(9) 0.0201(9) 0.0141(8) -0.0022(7) 0.0099(7) 0.0019(7)
C3 0.0188(9) 0.0206(9) 0.0156(8) -0.0002(7) 0.0101(7) 0.0039(7)
C4 0.0125(8) 0.0187(9) 0.0083(7) -0.0011(6) 0.0030(7) 0.0020(7)
C5 0.0191(9) 0.0202(9) 0.0117(8) -0.0012(7) 0.0077(7) 0.0003(7)
C6 0.0263(10) 0.0271(10) 0.0123(8) 0.0027(7) 0.0072(8) 0.0019(8)
C7 0.0184(9) 0.0302(11) 0.0157(9) 0.0007(8) 0.0015(8) 0.0038(8)
C8 0.0137(9) 0.0281(10) 0.0210(9) -0.0031(8) 0.0049(8) -0.0002(8)
C9 0.0158(9) 0.0197(9) 0.0155(8) -0.0033(7) 0.0070(7) -0.0011(7)
C10 0.0217(9) 0.0280(10) 0.0161(8) 0.0045(7) 0.0118(8) 0.0013(8)
C11 0.0442(13) 0.0331(12) 0.0369(12) 0.0036(9) 0.0316(11) 0.0030(10)
C12 0.0294(11) 0.0304(11) 0.0196(9) 0.0027(8) 0.0151(9) -0.0027(9)
C13 0.0157(9) 0.0304(11) 0.0224(9) 0.0018(8) 0.0098(8) -0.0037(8)
C14 0.0326(12) 0.0542(15) 0.0345(12) 0.0046(11) 0.0245(10) 0.0027(11)
C15 0.0558(16) 0.0308(12) 0.0508(15) 0.0031(11) 0.0355(13) -0.0055(11)
C16 0.0148(8) 0.0183(9) 0.0105(8) 0.0015(6) 0.0062(7) 0.0050(7)
C17 0.0144(8) 0.0173(9) 0.0143(8) 0.0003(6) 0.0068(7) 0.0027(7)
C18 0.0144(8) 0.0243(10) 0.0145(8) -0.0011(7) 0.0043(7) 0.0011(7)
C19 0.0207(9) 0.0263(10) 0.0114(8) 0.0022(7) 0.0064(7) 0.0067(8)
C20 0.0235(9) 0.0221(9) 0.0174(9) 0.0040(7) 0.0131(8) 0.0037(7)
C21 0.0169(8) 0.0189(9) 0.0150(8) 0.0005(7) 0.0092(7) 0.0018(7)
C22 0.0170(9) 0.0229(9) 0.0150(8) 0.0013(7) 0.0073(7) -0.0014(7)
C23 0.0424(13) 0.0267(11) 0.0439(13) 0.0009(9) 0.0345(11) 0.0007(9)
C24 0.0291(11) 0.0238(10) 0.0321(11) -0.0013(8) 0.0199(9) -0.0030(8)
C25 0.0225(9) 0.0242(10) 0.0176(9) -0.0015(7) 0.0129(8) -0.0044(8)
C26 0.0248(10) 0.0349(12) 0.0308(11) -0.0057(9) 0.0171(9) -0.0071(9)
C27 0.0358(12) 0.0248(11) 0.0325(11) -0.0037(9) 0.0201(10) -0.0051(9)
C28 0.0706(18) 0.0380(13) 0.0400(13) 0.0216(11) 0.0451(14) 0.0352(13)
C29 0.0817(19) 0.0198(11) 0.0483(14) -0.0102(10) 0.0559(15) -0.0099(11)
C30 0.0385(12) 0.0540(15) 0.0269(11) -0.0236(11) 0.0253(10) -0.0252(11)
C31 0.0211(10) 0.0599(16) 0.0146(9) -0.0076(9) 0.0086(8) 0.0034(10)
C32 0.0399(12) 0.0351(12) 0.0147(9) 0.0050(8) 0.0167(9) 0.0146(10)
C33 0.0485(13) 0.0261(10) 0.0287(10) -0.0022(8) 0.0324(10) -0.0048(9)
C34 0.0239(10) 0.0487(14) 0.0360(12) -0.0167(10) 0.0247(10) -0.0120(10)
C35 0.0211(10) 0.0724(18) 0.0214(10) -0.0010(11) 0.0119(9) 0.0209(11)
O 0.0998(17) 0.0514(12) 0.0262(9) -0.0052(8) 0.0259(10) 0.0082(11)
C93 0.072(2) 0.0600(19) 0.0510(17) -0.0239(14) 0.0346(16) -0.0103(16)
C90 0.092(3) 0.092(3) 0.0302(14) -0.0044(15) 0.0143(16) 0.049(2)
C92 0.076(2) 0.138(4) 0.0361(16) -0.0060(19) 0.0167(16) 0.044(2)
C91 0.106(3) 0.189(5) 0.0312(16) 0.019(2) 0.0272(18) 0.096(3)

loop_
_atom_type_symbol
_atom_type_description
_atom_type_scat_dispersion_real
_atom_type_scat_dispersion_imag
_atom_type_scat_source
C C 0.0033 0.0016 'International Tables Vol C Tables 4.2.6.8 and 6.1.1.4'
H H 0.0000 0.0000 'International Tables Vol C Tables 4.2.6.8 and 6.1.1.4'
N N 0.0061 0.0033 'International Tables Vol C Tables 4.2.6.8 and 6.1.1.4'
Cl Cl 0.1484 0.1585 'International Tables Vol C Tables 4.2.6.8 and 6.1.1.4'
Ti Ti 0.2776 0.4457 'International Tables Vol C Tables 4.2.6.8 and 6.1.1.4'
O O 0.0106 0.0060 'International Tables Vol C Tables 4.2.6.8 and 6.1.1.4'

loop_
_geom_angle_atom_site_label_1
_geom_angle_atom_site_label_2
_geom_angle_atom_site_label_3
_geom_angle
_geom_angle_site_symmetry_1
_geom_angle_site_symmetry_3
_geom_angle_publ_flag
N1 Ti C35 118.38(8) . . ?
N1 Ti C32 103.83(7) . . ?
C35 Ti C32 94.09(8) . . ?
N1 Ti C34 101.13(7) . . ?
C35 Ti C34 35.74(9) . . ?
C32 Ti C34 67.21(8) . . ?
N1 Ti C31 123.90(8) . . ?
C35 Ti C31 103.80(7) . . ?
C32 Ti C31 34.57(8) . . ?
C34 Ti C31 92.02(7) . . ?
N1 Ti C33 96.57(7) . . ?
C35 Ti C33 67.63(8) . . ?
C32 Ti C33 34.60(8) . . ?
C34 Ti C33 34.47(8) . . ?
C31 Ti C33 66.07(8) . . ?
N1 Ti Cl 86.17(5) . . ?
C35 Ti Cl 116.52(7) . . ?
C32 Ti Cl 138.63(6) . . ?
C34 Ti Cl 151.02(6) . . ?
C31 Ti Cl 107.22(6) . . ?
C33 Ti Cl 173.17(6) . . ?
N1 Ti C28 145.14(8) . . ?
C35 Ti C28 34.84(9) . . ?
C32 Ti C28 100.74(7) . . ?
C34 Ti C28 66.46(9) . . ?
C31 Ti C28 89.99(9) . . ?
C33 Ti C28 89.79(7) . . ?
Cl Ti C28 91.51(6) . . ?
N1 Ti C30 150.76(8) . . ?
C35 Ti C30 89.89(8) . . ?
C32 Ti C30 64.17(8) . . ?
C34 Ti C30 98.17(7) . . ?
C31 Ti C30 33.20(8) . . ?
C33 Ti C30 87.08(7) . . ?
Cl Ti C30 87.50(5) . . ?
C28 Ti C30 63.50(9) . . ?
N1 Ti C29 168.06(7) . . ?
C35 Ti C29 64.80(9) . . ?
C32 Ti C29 87.05(8) . . ?
C34 Ti C29 87.53(8) . . ?
C31 Ti C29 63.28(9) . . ?
C33 Ti C29 95.21(7) . . ?
Cl Ti C29 82.34(5) . . ?
C28 Ti C29 32.79(9) . . ?
C30 Ti C29 32.10(8) . . ?
C1 N1 Ti 149.48(13) . . ?
C1 N2 C2 109.64(14) . . ?
C1 N2 C4 126.31(14) . . ?
C2 N2 C4 124.04(14) . . ?
C1 N3 C3 110.12(13) . . ?
C1 N3 C16 122.47(14) . . ?
C3 N3 C16 126.22(14) . . ?
N1 C1 N2 128.68(15) . . ?
N1 C1 N3 126.21(15) . . ?
N2 C1 N3 105.06(14) . . ?
C3 C2 N2 108.03(15) . . ?
C2 C3 N3 107.14(15) . . ?
C5 C4 C9 123.06(15) . . ?
C5 C4 N2 118.49(15) . . ?
C9 C4 N2 118.34(15) . . ?
C6 C5 C4 117.10(16) . . ?
C6 C5 C10 120.17(16) . . ?
C4 C5 C10 122.72(15) . . ?
C7 C6 C5 121.21(18) . . ?
C8 C7 C6 120.22(17) . . ?
C7 C8 C9 121.25(18) . . ?
C8 C9 C4 117.15(17) . . ?
C8 C9 C13 120.72(16) . . ?
C4 C9 C13 122.03(15) . . ?
C5 C10 C12 112.22(16) . . ?
C5 C10 C11 110.75(16) . . ?
C12 C10 C11 110.05(15) . . ?
C9 C13 C14 112.34(17) . . ?
C9 C13 C15 110.76(17) . . ?
C14 C13 C15 111.03(18) . . ?
C21 C16 C17 123.26(15) . . ?
C21 C16 N3 117.64(15) . . ?
C17 C16 N3 119.09(15) . . ?
C18 C17 C16 116.70(16) . . ?
C18 C17 C22 121.11(16) . . ?
C16 C17 C22 122.08(15) . . ?
C19 C18 C17 121.37(17) . . ?
C18 C19 C20 120.38(16) . . ?
C19 C20 C21 120.92(17) . . ?
C20 C21 C16 117.32(16) . . ?
C20 C21 C25 120.18(16) . . ?
C16 C21 C25 122.45(15) . . ?
C17 C22 C24 113.77(15) . . ?
C17 C22 C23 109.03(15) . . ?
C24 C22 C23 110.10(16) . . ?
C21 C25 C26 111.75(15) . . ?
C21 C25 C27 110.70(16) . . ?
C26 C25 C27 110.97(16) . . ?
C29 C28 C35 133.4(2) . . ?
C29 C28 Ti 77.81(13) . . ?
C35 C28 Ti 67.14(12) . . ?
C30 C29 C28 135.1(2) . . ?
C30 C29 Ti 71.52(12) . . ?
C28 C29 Ti 69.39(12) . . ?
C31 C30 C29 135.4(2) . . ?
C31 C30 Ti 67.65(11) . . ?
C29 C30 Ti 76.39(12) . . ?
C32 C31 C30 134.5(2) . . ?
C32 C31 Ti 71.58(11) . . ?
C30 C31 Ti 79.15(12) . . ?
C31 C32 C33 135.1(2) . . ?
C31 C32 Ti 73.86(11) . . ?
C33 C32 Ti 74.57(11) . . ?
C34 C33 C32 134.8(2) . . ?
C34 C33 Ti 71.15(11) . . ?
C32 C33 Ti 70.83(11) . . ?
C33 C34 C35 135.3(2) . . ?
C33 C34 Ti 74.38(11) . . ?
C35 C34 Ti 71.33(11) . . ?
C34 C35 C28 133.4(2) . . ?
C34 C35 Ti 72.93(12) . . ?
C28 C35 Ti 78.02(12) . . ?
C90 O C93 107.8(2) . . ?
O C93 C92 105.1(2) . . ?
O C90 C91 108.0(3) . . ?
C91 C92 C93 105.3(3) . . ?
C92 C91 C90 106.8(3) . . ?

loop_
_geom_bond_atom_site_label_1
_geom_bond_atom_site_label_2
_geom_bond_distance
_geom_bond_site_symmetry_2
_geom_bond_publ_flag
Ti N1 1.7905(15) . ?
Ti C35 2.292(2) . ?
Ti C32 2.3058(18) . ?
Ti C34 2.3123(19) . ?
Ti C31 2.3346(19) . ?
Ti C33 2.3531(19) . ?
Ti Cl 2.4305(5) . ?
Ti C28 2.433(2) . ?
Ti C30 2.479(2) . ?
Ti C29 2.540(2) . ?
N1 C1 1.303(2) . ?
N2 C1 1.372(2) . ?
N2 C2 1.387(2) . ?
N2 C4 1.440(2) . ?
N3 C1 1.373(2) . ?
N3 C3 1.388(2) . ?
N3 C16 1.440(2) . ?
C2 C3 1.341(2) . ?
C4 C5 1.398(2) . ?
C4 C9 1.402(2) . ?
C5 C6 1.395(2) . ?
C5 C10 1.518(3) . ?
C6 C7 1.383(3) . ?
C7 C8 1.381(3) . ?
C8 C9 1.391(2) . ?
C9 C13 1.519(3) . ?
C10 C12 1.524(3) . ?
C10 C11 1.536(3) . ?
C13 C14 1.523(3) . ?
C13 C15 1.525(3) . ?
C16 C21 1.397(2) . ?
C16 C17 1.403(2) . ?
C17 C18 1.396(2) . ?
C17 C22 1.514(2) . ?
C18 C19 1.381(3) . ?
C19 C20 1.384(3) . ?
C20 C21 1.394(2) . ?
C21 C25 1.520(2) . ?
C22 C24 1.520(3) . ?
C22 C23 1.534(3) . ?
C25 C26 1.531(3) . ?
C25 C27 1.534(3) . ?
C28 C29 1.408(4) . ?
C28 C35 1.421(4) . ?
C29 C30 1.389(4) . ?
C30 C31 1.382(3) . ?
C31 C32 1.379(3) . ?
C32 C33 1.386(3) . ?
C33 C34 1.383(3) . ?
C34 C35 1.413(3) . ?
O C90 1.404(4) . ?
O C93 1.436(4) . ?
C93 C92 1.491(4) . ?
C90 C91 1.464(4) . ?
C92 C91 1.459(5) . ?

loop_
_geom_torsion_atom_site_label_1
_geom_torsion_atom_site_label_2
_geom_torsion_atom_site_label_3
_geom_torsion_atom_site_label_4
_geom_torsion
_geom_torsion_site_symmetry_1
_geom_torsion_site_symmetry_2
_geom_torsion_site_symmetry_3
_geom_torsion_site_symmetry_4
_geom_torsion_publ_flag
C35 Ti N1 C1 155.6(2) . . . . ?
C32 Ti N1 C1 -101.9(2) . . . . ?
C34 Ti N1 C1 -170.9(2) . . . . ?
C31 Ti N1 C1 -70.8(3) . . . . ?
C33 Ti N1 C1 -136.3(2) . . . . ?
Cl Ti N1 C1 37.4(2) . . . . ?
C28 Ti N1 C1 124.6(2) . . . . ?
C30 Ti N1 C1 -40.5(3) . . . . ?
C29 Ti N1 C1 53.2(5) . . . . ?
Ti N1 C1 N2 -115.1(2) . . . . ?
Ti N1 C1 N3 67.8(3) . . . . ?
C2 N2 C1 N1 -176.84(17) . . . . ?
C4 N2 C1 N1 2.3(3) . . . . ?
C2 N2 C1 N3 0.74(18) . . . . ?
C4 N2 C1 N3 179.93(15) . . . . ?
C3 N3 C1 N1 176.78(16) . . . . ?
C16 N3 C1 N1 8.5(3) . . . . ?
C3 N3 C1 N2 -0.88(18) . . . . ?
C16 N3 C1 N2 -169.13(15) . . . . ?
C1 N2 C2 C3 -0.3(2) . . . . ?
C4 N2 C2 C3 -179.54(16) . . . . ?
N2 C2 C3 N3 -0.2(2) . . . . ?
C1 N3 C3 C2 0.7(2) . . . . ?
C16 N3 C3 C2 168.40(16) . . . . ?
C1 N2 C4 C5 111.24(19) . . . . ?
C2 N2 C4 C5 -69.7(2) . . . . ?
C1 N2 C4 C9 -72.6(2) . . . . ?
C2 N2 C4 C9 106.49(19) . . . . ?
C9 C4 C5 C6 -0.6(3) . . . . ?
N2 C4 C5 C6 175.42(16) . . . . ?
C9 C4 C5 C10 -179.22(17) . . . . ?
N2 C4 C5 C10 -3.2(3) . . . . ?
C4 C5 C6 C7 0.1(3) . . . . ?
C10 C5 C6 C7 178.78(18) . . . . ?
C5 C6 C7 C8 0.3(3) . . . . ?
C6 C7 C8 C9 -0.2(3) . . . . ?
C7 C8 C9 C4 -0.2(3) . . . . ?
C7 C8 C9 C13 -176.86(18) . . . . ?
C5 C4 C9 C8 0.6(3) . . . . ?
N2 C4 C9 C8 -175.35(16) . . . . ?
C5 C4 C9 C13 177.22(17) . . . . ?
N2 C4 C9 C13 1.2(3) . . . . ?
C6 C5 C10 C12 51.5(2) . . . . ?
C4 C5 C10 C12 -129.87(18) . . . . ?
C6 C5 C10 C11 -71.9(2) . . . . ?
C4 C5 C10 C11 106.7(2) . . . . ?
C8 C9 C13 C14 -46.1(2) . . . . ?
C4 C9 C13 C14 137.45(19) . . . . ?
C8 C9 C13 C15 78.7(2) . . . . ?
C4 C9 C13 C15 -97.8(2) . . . . ?
C1 N3 C16 C21 80.2(2) . . . . ?
C3 N3 C16 C21 -86.1(2) . . . . ?
C1 N3 C16 C17 -99.05(19) . . . . ?
C3 N3 C16 C17 94.7(2) . . . . ?
C21 C16 C17 C18 -1.9(3) . . . . ?
N3 C16 C17 C18 177.30(15) . . . . ?
C21 C16 C17 C22 174.25(16) . . . . ?
N3 C16 C17 C22 -6.6(2) . . . . ?
C16 C17 C18 C19 0.1(3) . . . . ?
C22 C17 C18 C19 -176.13(17) . . . . ?
C17 C18 C19 C20 1.1(3) . . . . ?
C18 C19 C20 C21 -0.4(3) . . . . ?
C19 C20 C21 C16 -1.3(3) . . . . ?
C19 C20 C21 C25 176.53(17) . . . . ?
C17 C16 C21 C20 2.5(3) . . . . ?
N3 C16 C21 C20 -176.70(15) . . . . ?
C17 C16 C21 C25 -175.26(16) . . . . ?
N3 C16 C21 C25 5.5(2) . . . . ?
C18 C17 C22 C24 -43.7(2) . . . . ?
C16 C17 C22 C24 140.37(17) . . . . ?
C18 C17 C22 C23 79.6(2) . . . . ?
C16 C17 C22 C23 -96.3(2) . . . . ?
C20 C21 C25 C26 66.0(2) . . . . ?
C16 C21 C25 C26 -116.30(19) . . . . ?
C20 C21 C25 C27 -58.2(2) . . . . ?
C16 C21 C25 C27 119.46(19) . . . . ?
N1 Ti C28 C29 -158.77(12) . . . . ?
C35 Ti C28 C29 148.60(19) . . . . ?
C32 Ti C28 C29 66.96(13) . . . . ?
C34 Ti C28 C29 126.12(14) . . . . ?
C31 Ti C28 C29 33.91(13) . . . . ?
C33 Ti C28 C29 99.98(13) . . . . ?
Cl Ti C28 C29 -73.32(12) . . . . ?
C30 Ti C28 C29 13.13(11) . . . . ?
N1 Ti C28 C35 52.63(18) . . . . ?
C32 Ti C28 C35 -81.64(14) . . . . ?
C34 Ti C28 C35 -22.48(12) . . . . ?
C31 Ti C28 C35 -114.69(13) . . . . ?
C33 Ti C28 C35 -48.62(13) . . . . ?
Cl Ti C28 C35 138.09(12) . . . . ?
C30 Ti C28 C35 -135.46(14) . . . . ?
C29 Ti C28 C35 -148.60(19) . . . . ?
C35 C28 C29 C30 10.4(4) . . . . ?
Ti C28 C29 C30 -31.0(2) . . . . ?
C35 C28 C29 Ti 41.3(2) . . . . ?
N1 Ti C29 C30 -113.5(4) . . . . ?
C35 Ti C29 C30 138.29(14) . . . . ?
C32 Ti C29 C30 42.36(13) . . . . ?
C34 Ti C29 C30 109.66(13) . . . . ?
C31 Ti C29 C30 16.15(12) . . . . ?
C33 Ti C29 C30 76.02(13) . . . . ?
Cl Ti C29 C30 -97.56(12) . . . . ?
C28 Ti C29 C30 157.50(19) . . . . ?
N1 Ti C29 C28 89.0(4) . . . . ?
C35 Ti C29 C28 -19.21(12) . . . . ?
C32 Ti C29 C28 -115.14(13) . . . . ?
C34 Ti C29 C28 -47.84(13) . . . . ?
C31 Ti C29 C28 -141.35(14) . . . . ?
C33 Ti C29 C28 -81.48(13) . . . . ?
Cl Ti C29 C28 104.94(12) . . . . ?
C30 Ti C29 C28 -157.50(19) . . . . ?
C28 C29 C30 C31 -6.2(4) . . . . ?
Ti C29 C30 C31 -36.7(2) . . . . ?
C28 C29 C30 Ti 30.5(2) . . . . ?
N1 Ti C30 C31 -49.86(19) . . . . ?
C35 Ti C30 C31 116.00(14) . . . . ?
C32 Ti C30 C31 21.40(12) . . . . ?
C34 Ti C30 C31 81.12(14) . . . . ?
C33 Ti C30 C31 48.40(13) . . . . ?
Cl Ti C30 C31 -127.44(12) . . . . ?
C28 Ti C30 C31 139.62(14) . . . . ?
C29 Ti C30 C31 153.01(19) . . . . ?
N1 Ti C30 C29 157.13(14) . . . . ?
C35 Ti C30 C29 -37.01(13) . . . . ?
C32 Ti C30 C29 -131.61(14) . . . . ?
C34 Ti C30 C29 -71.90(13) . . . . ?
C31 Ti C30 C29 -153.01(19) . . . . ?
C33 Ti C30 C29 -104.62(13) . . . . ?
Cl Ti C30 C29 79.54(12) . . . . ?
C28 Ti C30 C29 -13.39(12) . . . . ?
C29 C30 C31 C32 -11.4(4) . . . . ?
Ti C30 C31 C32 -50.3(2) . . . . ?
C29 C30 C31 Ti 38.9(2) . . . . ?
N1 Ti C31 C32 -62.11(14) . . . . ?
C35 Ti C31 C32 76.89(14) . . . . ?
C34 Ti C31 C32 42.75(13) . . . . ?
C33 Ti C31 C32 19.42(12) . . . . ?
Cl Ti C31 C32 -159.23(11) . . . . ?
C28 Ti C31 C32 109.20(13) . . . . ?
C30 Ti C31 C32 144.63(19) . . . . ?
C29 Ti C31 C32 128.97(14) . . . . ?
N1 Ti C31 C30 153.26(12) . . . . ?
C35 Ti C31 C30 -67.74(14) . . . . ?
C32 Ti C31 C30 -144.63(19) . . . . ?
C34 Ti C31 C30 -101.88(13) . . . . ?
C33 Ti C31 C30 -125.21(14) . . . . ?
Cl Ti C31 C30 56.14(13) . . . . ?
C28 Ti C31 C30 -35.43(13) . . . . ?
C29 Ti C31 C30 -15.66(12) . . . . ?
C30 C31 C32 C33 5.8(4) . . . . ?
Ti C31 C32 C33 -46.9(2) . . . . ?
C30 C31 C32 Ti 52.8(2) . . . . ?
N1 Ti C32 C31 130.93(12) . . . . ?
C35 Ti C32 C31 -108.51(14) . . . . ?
C34 Ti C32 C31 -132.62(14) . . . . ?
C33 Ti C32 C31 -147.64(19) . . . . ?
Cl Ti C32 C31 30.84(16) . . . . ?
C28 Ti C32 C31 -74.00(14) . . . . ?
C30 Ti C32 C31 -20.62(12) . . . . ?
C29 Ti C32 C31 -44.06(13) . . . . ?
N1 Ti C32 C33 -81.42(13) . . . . ?
C35 Ti C32 C33 39.13(14) . . . . ?
C34 Ti C32 C33 15.02(12) . . . . ?
C31 Ti C32 C33 147.64(19) . . . . ?
Cl Ti C32 C33 178.48(9) . . . . ?
C28 Ti C32 C33 73.65(14) . . . . ?
C30 Ti C32 C33 127.03(14) . . . . ?
C29 Ti C32 C33 103.59(13) . . . . ?
C31 C32 C33 C34 12.5(4) . . . . ?
Ti C32 C33 C34 -34.3(2) . . . . ?
C31 C32 C33 Ti 46.7(2) . . . . ?
N1 Ti C33 C34 -100.10(13) . . . . ?
C35 Ti C33 C34 17.92(13) . . . . ?
C32 Ti C33 C34 155.03(19) . . . . ?
C31 Ti C33 C34 135.62(14) . . . . ?
Cl Ti C33 C34 146.5(4) . . . . ?
C28 Ti C33 C34 45.54(14) . . . . ?
C30 Ti C33 C34 109.01(13) . . . . ?
C29 Ti C33 C34 77.93(14) . . . . ?
N1 Ti C33 C32 104.87(12) . . . . ?
C35 Ti C33 C32 -137.10(14) . . . . ?
C34 Ti C33 C32 -155.03(19) . . . . ?
C31 Ti C33 C32 -19.40(12) . . . . ?
Cl Ti C33 C32 -8.5(5) . . . . ?
C28 Ti C33 C32 -109.49(14) . . . . ?
C30 Ti C33 C32 -46.01(13) . . . . ?
C29 Ti C33 C32 -77.10(14) . . . . ?
C32 C33 C34 C35 -6.8(4) . . . . ?
Ti C33 C34 C35 -41.0(2) . . . . ?
C32 C33 C34 Ti 34.2(2) . . . . ?
N1 Ti C34 C33 85.39(13) . . . . ?
C35 Ti C34 C33 -150.84(19) . . . . ?
C32 Ti C34 C33 -15.07(12) . . . . ?
C31 Ti C34 C33 -39.76(13) . . . . ?
Cl Ti C34 C33 -172.22(10) . . . . ?
C28 Ti C34 C33 -128.88(14) . . . . ?
C30 Ti C34 C33 -72.54(13) . . . . ?
C29 Ti C34 C33 -102.90(13) . . . . ?
N1 Ti C34 C35 -123.78(13) . . . . ?
C32 Ti C34 C35 135.76(15) . . . . ?
C31 Ti C34 C35 111.07(14) . . . . ?
C33 Ti C34 C35 150.84(19) . . . . ?
Cl Ti C34 C35 -21.39(19) . . . . ?
C28 Ti C34 C35 21.96(13) . . . . ?
C30 Ti C34 C35 78.30(14) . . . . ?
C29 Ti C34 C35 47.93(14) . . . . ?
C33 C34 C35 C28 -12.1(4) . . . . ?
Ti C34 C35 C28 -53.9(2) . . . . ?
C33 C34 C35 Ti 41.8(2) . . . . ?
C29 C28 C35 C34 7.7(4) . . . . ?
Ti C28 C35 C34 52.2(2) . . . . ?
C29 C28 C35 Ti -44.5(2) . . . . ?
N1 Ti C35 C34 67.97(14) . . . . ?
C32 Ti C35 C34 -40.15(14) . . . . ?
C31 Ti C35 C34 -73.79(14) . . . . ?
C33 Ti C35 C34 -17.35(12) . . . . ?
Cl Ti C35 C34 168.61(10) . . . . ?
C28 Ti C35 C34 -143.12(19) . . . . ?
C30 Ti C35 C34 -104.24(13) . . . . ?
C29 Ti C35 C34 -124.94(14) . . . . ?
N1 Ti C35 C28 -148.92(12) . . . . ?
C32 Ti C35 C28 102.97(13) . . . . ?
C34 Ti C35 C28 143.12(19) . . . . ?
C31 Ti C35 C28 69.33(14) . . . . ?
C33 Ti C35 C28 125.77(14) . . . . ?
Cl Ti C35 C28 -48.27(13) . . . . ?
C30 Ti C35 C28 38.88(13) . . . . ?
C29 Ti C35 C28 18.18(12) . . . . ?
C90 O C93 C92 -27.1(4) . . . . ?
C93 O C90 C91 20.2(4) . . . . ?
O C93 C92 C91 23.5(4) . . . . ?
C93 C92 C91 C90 -11.6(5) . . . . ?
O C90 C91 C92 -4.9(6) . . . . ?
